data_2300271
loop_
_publ_author_name
'Pagola, Silvina'
'Stephens, Peter W.'

_publ_section_title
;
 <i>PSSP</i>, a computer program for the crystal structure solution of
 molecular materials from X-ray powder diffraction data
;
_journal_issue 2
_journal_name_full 'Journal of Applied Crystallography'
_journal_page_first 370
_journal_page_last 376
_journal_paper_doi 10.1107/S0021889810005509
_journal_volume 43
_journal_year 2010
_chemical_formula_moiety 'C8 H10 O2'
_chemical_formula_sum 'C8 H10 O2'
_chemical_formula_weight 138.17
_chemical_name_systematic
;
1,4-benzenedimethanol
;
_space_group_IT_number 14
_symmetry_cell_setting monoclinic
_symmetry_space_group_name_Hall '-P 2yn'
_symmetry_space_group_name_H-M 'P 1 21/n 1'
_atom_sites_solution_hydrogens geom
_cell_angle_alpha 90.0
_cell_angle_beta 101.258(2)
_cell_angle_gamma 90.0
_cell_formula_units_Z 4
_cell_length_a 9.8417(3)
_cell_length_b 15.4813(4)
_cell_length_c 4.8422(1)
_cell_measurement_temperature 298
_cell_volume 723.57(3)
_diffrn_measurement_device_type 'Huber adapted'
_diffrn_radiation_type synchrotron
_diffrn_radiation_wavelength 1.1499
_diffrn_reflns_limit_h_max 8
_diffrn_reflns_limit_k_max 13
_diffrn_reflns_limit_l_max 4
_exptl_absorpt_coefficient_mu 0.481
_exptl_absorpt_correction_type none
_exptl_crystal_density_diffrn 1.268
_exptl_crystal_F_000 296.0
_pd_char_colour white
_pd_char_particle_morphology powder
_pd_proc_info_excluded_regions
;
61.0-61.43 degrees 
;
_pd_proc_ls_background_function
;
GSAS Background function number 2 with 36 terms.
;
_pd_proc_ls_peak_cutoff 0.01000
_pd_proc_ls_pref_orient_corr none
_pd_proc_ls_profile_function
;
 Pseudovoigt profile function as parameterized in
 P. Thompson et al. J. Appl. Cryst. 20 (1987) 79-83, with 
 asymmetry correction of L. W. Finger et al. 
 J. Appl. Cryst.27 (1994) 892-900, and microstrain broadening 
 by P. W. Stephens, J. Appl. Cryst. 32 (1999) 281-289.
;
_pd_proc_ls_prof_R_factor 0.0334
_pd_proc_ls_prof_wR_expected 0.0277
_pd_proc_ls_prof_wR_factor 0.0424
_refine_diff_density_max 0.306
_refine_diff_density_min -0.301
_refine_ls_extinction_method none
_refine_ls_goodness_of_fit_all 1.56
_refine_ls_hydrogen_treatment constr
_refine_ls_matrix_type full
_refine_ls_number_constraints 18
_refine_ls_number_parameters 112
_refine_ls_number_restraints 58
_refine_ls_R_Fsqd_factor 0.09823
_refine_ls_R_I_factor 0.0815
_refine_ls_shift/su_max 0.06
_refine_ls_shift/su_mean 0.02
_reflns_d_resolution_high 1.134
_reflns_d_resolution_low 8.191
_reflns_number_total 525
_cod_data_source_file hx5102.cif
_cod_data_source_block 1,4-benzenedimethanol
_cod_depositor_comments
;
The following automatic conversions were performed:
'_atom_site_thermal_displace_type' value 'uiso' changed to 'Uiso'
according to '/home/saulius/struct/CIF-dictionaries/cif_core.dic'
dictionary named 'cif_core.dic' version 2.4.1 from 2010-06-29 (2 times).

Automatic conversion script
Id: cif_fix_enum 1527 2010-12-29 10:47:43Z saulius 
;
_cod_original_sg_symbol_H-M 'P 21/n'
_cod_database_code 2300271

loop_
_symmetry_equiv_pos_site_id
_symmetry_equiv_pos_as_xyz
1 +x,+y,+z
2 -x+1/2,+y+1/2,-z+1/2
-1 -x,-y,-z
-2 +x+1/2,-y+1/2,+z+1/2

loop_
_atom_site_type_symbol
_atom_site_label
_atom_site_fract_x
_atom_site_fract_y
_atom_site_fract_z
_atom_site_occupancy
_atom_site_thermal_displace_type
_atom_site_U_iso_or_equiv
_atom_site_symmetry_multiplicity
C C1 -0.270(2) 0.5507(8) 0.202(4) 1.0 Uiso 0.02(1) 4
C C2 -0.369(1) 0.601(1) 0.060(4) 1.0 Uiso 0.06(1) 4
C C3 -0.335(1) 0.667(1) -0.123(4) 1.0 Uiso 0.04(1) 4
C C4 -0.200(1) 0.6759(9) -0.166(4) 1.0 Uiso 0.02(1) 4
C C5 -0.094(2) 0.624(1) -0.006(5) 1.0 Uiso 0.06(1) 4
C C6 -0.130(2) 0.560(1) 0.161(4) 1.0 Uiso 0.04(1) 4
C C7 -0.302(2) 0.478(1) 0.383(3) 1.0 Uiso 0.03(1) 4
C C8 -0.165(1) 0.750(1) -0.352(3) 1.0 Uiso 0.06(1) 4
O O9 -0.240(2) 0.8258(9) -0.353(3) 1.0 Uiso 0.044(7) 4
O O10 -0.235(2) 0.3987(8) 0.367(3) 1.0 Uiso 0.049(7) 4
H H2 -0.459 0.596 0.09 1.0 Uiso 0.07 4
H H3 -0.404 0.7042 -0.213 1.0 Uiso 0.05 4
H H5 -0.003 0.630 -0.027 1.0 Uiso 0.07 4
H H6 -0.0616 0.5235 0.257 1.0 Uiso 0.05 4
H H7A -0.279 0.497 0.578 1.0 Uiso 0.03 4
H H7B -0.401 0.468 0.340 1.0 Uiso 0.03 4
H H8A -0.0670 0.763 -0.30 1.0 Uiso 0.07 4
H H8B -0.180 0.729 -0.544 1.0 Uiso 0.07 4
H H9 -0.24852 0.85064 -0.52814 1.0 Uiso 0.07 4
H H10 -0.24363 0.37352 0.53483 1.0 Uiso 0.07 4

loop_
_geom_angle_atom_site_label_1
_geom_angle_atom_site_label_2
_geom_angle_atom_site_label_3
_geom_angle
_geom_angle_site_symmetry_1
_geom_angle_site_symmetry_2
_geom_angle_site_symmetry_3
_geom_angle_publ_flag
C3 C2 C1 120.1(12) 1_555 . 1_555 n
C2 C3 C4 120.5(13) 1_555 . 1_555 n
C2 C1 C6 119.7(15) 1_555 . 1_555 n
C2 C1 C7 121.8(17) 1_555 . 1_555 n
C6 C1 C7 118.2(15) 1_555 . 1_555 n
C3 C4 C5 118.9(16) 1_555 . 1_555 n
C3 C4 C8 119.4(12) 1_555 . 1_555 n
C5 C4 C8 121.1(11) 1_555 . 1_555 n
C1 C6 C5 121.3(17) 1_555 . 1_555 n
C4 C5 C6 119.0(17) 1_555 . 1_555 n
C1 C7 O10 118.1(15) 1_555 . 1_555 n
C4 C8 O9 117.0(11) 1_555 . 1_555 n
C2 C3 H3 119.5 1_555 . 1_555 n
C4 C3 H3 120.0 1_555 . 1_555 n
C3 C2 H2 120 1_555 . 1_555 n
C1 C2 H2 120 1_555 . 1_555 n
C1 C6 H6 119.3 1_555 . 1_555 n
C5 C6 H6 119 1_555 . 1_555 n
C4 C5 H5 120 1_555 . 1_555 n
C6 C5 H5 120 1_555 . 1_555 n
C1 C7 H7A 108 1_555 . 1_555 n
C1 C7 H7B 108 1_555 . 1_555 n
O10 C7 H7A 107 1_555 . 1_555 n
O10 C7 H7B 108 1_555 . 1_555 n
C4 C8 H8A 109 1_555 . 1_555 n
C4 C8 H8B 108 1_555 . 1_555 n
O9 C8 H8A 109 1_555 . 1_555 n
O9 C8 H8B 107 1_555 . 1_555 n

loop_
_geom_bond_atom_site_label_1
_geom_bond_atom_site_label_2
_geom_bond_distance
_geom_bond_site_symmetry_1
_geom_bond_site_symmetry_2
_geom_bond_publ_flag
C2 C3 1.43(2) . 1_555 n
C2 C1 1.33(2) . 1_555 n
C3 C4 1.391(15) . 1_555 n
C1 C6 1.44(3) . 1_555 n
C1 C7 1.50(2) . 1_555 n
C4 C5 1.42(2) . 1_555 n
C4 C8 1.54(2) . 1_555 n
C6 C5 1.37(3) . 1_555 n
C7 O10 1.40(2) . 1_555 n
C8 O9 1.39(2) . 1_555 n
C6 H6 0.93 . 1_555 n
C5 H5 0.93 . 1_555 n
C3 H3 0.93 . 1_555 n
C2 H2 0.93 . 1_555 n
C7 H7A 0.97 . 1_555 n
C7 H7B 0.97 . 1_555 n
C8 H8A 0.97 . 1_555 n
C8 H8B 0.97 . 1_555 n
